data_2214253
loop_
_publ_author_name
'Faroughi, Masoud'
'Jensen, Paul'
'Try, Andrew C.'

_publ_section_title
;
 6<i>H</i>,12<i>H</i>-5,11-Methanodibenzo[<i>b</i>,<i>f</i>][1,5]diazocine
;
_journal_coeditor_code HK2262
_journal_issue 7
_journal_name_full 'Acta Crystallographica Section E'
_journal_page_first o3111
_journal_page_last o3111
_journal_paper_doi 10.1107/S160053680702661X
_journal_volume 63
_journal_year 2007
_chemical_formula_iupac 'C15 H14 N2'
_chemical_formula_moiety 'C15 H14 N2'
_chemical_formula_sum 'C15 H14 N2'
_chemical_formula_weight 222.28
_chemical_melting_point 413
_chemical_name_common
;
unsubstituted Tr\"oger's base
;
_chemical_name_systematic
;
6<i>H</i>,12<i>H</i>-5,11-Methanodibenzo[<i>b</i>,<i>f</i>][1,5]diazocine
;
_space_group_IT_number 14
_symmetry_cell_setting monoclinic
_symmetry_space_group_name_Hall '-P 2ybc'
_symmetry_space_group_name_H-M 'P 1 21/c 1'
_atom_sites_solution_hydrogens geom
_atom_sites_solution_primary direct
_atom_sites_solution_secondary difmap
_audit_creation_method SHELXL-97
_cell_angle_alpha 90
_cell_angle_beta 104.457(2)
_cell_angle_gamma 90
_cell_formula_units_Z 4
_cell_length_a 12.266(2)
_cell_length_b 7.3620(10)
_cell_length_c 12.759(2)
_cell_measurement_reflns_used 6144
_cell_measurement_temperature 150(2)
_cell_measurement_theta_max 28.3466
_cell_measurement_theta_min 3.2211
_cell_volume 1115.7(3)
_computing_cell_refinement 'SAINT (Bruker, 2003)'
_computing_data_collection 'SMART (Bruker, 1998)'
_computing_data_reduction SAINT
_computing_molecular_graphics
;
X-SEED (Barbour, 2001) and SHELXTL (Bruker, 2003)
;
_computing_publication_material 'modiCIFer (Guzei, 2005)'
_computing_structure_refinement 'SHELXL97 (Sheldrick, 1997)'
_computing_structure_solution 'SHELXS97 (Sheldrick, 1997)'
_diffrn_ambient_temperature 150(2)
_diffrn_measured_fraction_theta_full 0.996
_diffrn_measured_fraction_theta_max 0.969
_diffrn_measurement_device_type 'Bruker SMART 1000 CCD area-detector'
_diffrn_measurement_method '\w scans'
_diffrn_radiation_monochromator graphite
_diffrn_radiation_source 'fine-focus sealed tube'
_diffrn_radiation_type MoK\a
_diffrn_radiation_wavelength 0.71073
_diffrn_reflns_av_R_equivalents 0.0382
_diffrn_reflns_av_sigmaI/netI 0.0249
_diffrn_reflns_limit_h_max 16
_diffrn_reflns_limit_h_min -16
_diffrn_reflns_limit_k_max 9
_diffrn_reflns_limit_k_min -9
_diffrn_reflns_limit_l_max 16
_diffrn_reflns_limit_l_min -16
_diffrn_reflns_number 10679
_diffrn_reflns_theta_full 27.50
_diffrn_reflns_theta_max 28.35
_diffrn_reflns_theta_min 1.71
_diffrn_standards_decay_% 0.35
_diffrn_standards_number 141
_exptl_absorpt_coefficient_mu 0.079
_exptl_absorpt_correction_T_max 0.976
_exptl_absorpt_correction_T_min 0.964
_exptl_absorpt_correction_type integration
_exptl_absorpt_process_details
;
[Gaussian (Coppens <i>et al.</i>,  1965) and XPREP  (Siemens,
1995)]
;
_exptl_crystal_colour colorless
_exptl_crystal_density_diffrn 1.323
_exptl_crystal_density_method 'not measured'
_exptl_crystal_description prism
_exptl_crystal_F_000 472
_exptl_crystal_size_max 0.50
_exptl_crystal_size_mid 0.50
_exptl_crystal_size_min 0.42
_refine_diff_density_max 0.320
_refine_diff_density_min -0.153
_refine_ls_extinction_method none
_refine_ls_goodness_of_fit_ref 1.059
_refine_ls_hydrogen_treatment constr
_refine_ls_matrix_type full
_refine_ls_number_parameters 154
_refine_ls_number_reflns 2701
_refine_ls_number_restraints 0
_refine_ls_restrained_S_all 1.059
_refine_ls_R_factor_all 0.0468
_refine_ls_R_factor_gt 0.0383
_refine_ls_shift/su_max 0.000
_refine_ls_shift/su_mean 0.000
_refine_ls_structure_factor_coef Fsqd
_refine_ls_weighting_details 'calc w=1/[\s^2^(Fo^2^)+(0.0499P)^2^+0.3391P] where P=(Fo^2^+2Fc^2^)/3'
_refine_ls_weighting_scheme calc
_refine_ls_wR_factor_gt 0.0989
_refine_ls_wR_factor_ref 0.1061
_reflns_number_gt 2297
_reflns_number_total 2701
_reflns_threshold_expression I>2\s(I)
_cod_data_source_file hk2262.cif
_cod_data_source_block I
_cod_original_sg_symbol_H-M 'P 21/c'
_cod_database_code 2214253
_cod_database_fobs_code 2214253

loop_
_symmetry_equiv_pos_as_xyz
'x, y, z'
'-x, y+1/2, -z+1/2'
'-x, -y, -z'
'x, -y-1/2, z-1/2'

loop_
_atom_site_type_symbol
_atom_site_label
_atom_site_fract_x
_atom_site_fract_y
_atom_site_fract_z
_atom_site_U_iso_or_equiv
_atom_site_adp_type
_atom_site_calc_flag
_atom_site_refinement_flags
_atom_site_occupancy
N N1 0.18891(7) 0.28087(13) -0.03028(7) 0.0219(2) Uani d . 1
N N2 0.26653(8) 0.18258(13) 0.15515(7) 0.0235(2) Uani d . 1
C C1 0.15935(8) 0.09549(15) -0.05815(8) 0.0201(2) Uani d . 1
C C2 0.12619(9) 0.04813(16) -0.16752(9) 0.0239(2) Uani d . 1
H H2 0.1245 0.1383 -0.2212 0.029 Uiso calc R 1
C C3 0.09587(9) -0.12837(17) -0.19852(9) 0.0280(3) Uani d . 1
H H3 0.0740 -0.1591 -0.2732 0.034 Uiso calc R 1
C C4 0.09733(9) -0.26109(16) -0.12057(10) 0.0286(3) Uani d . 1
H H4 0.0766 -0.3826 -0.1415 0.034 Uiso calc R 1
C C5 0.12936(9) -0.21395(16) -0.01225(10) 0.0263(2) Uani d . 1
H H5 0.1288 -0.3041 0.0409 0.032 Uiso calc R 1
C C6 0.16238(8) -0.03768(15) 0.02097(9) 0.0216(2) Uani d . 1
C C7 0.20637(9) 0.00762(16) 0.13997(9) 0.0257(2) Uani d . 1
H H7A 0.1426 0.0132 0.1745 0.031 Uiso calc R 1
H H7B 0.2580 -0.0898 0.1759 0.031 Uiso calc R 1
C C8 0.19490(9) 0.31378(16) 0.08392(9) 0.0250(2) Uani d . 1
H H8A 0.2245 0.4376 0.1034 0.030 Uiso calc R 1
H H8B 0.1181 0.3080 0.0953 0.030 Uiso calc R 1
C C9 0.37554(9) 0.17298(15) 0.13212(8) 0.0213(2) Uani d . 1
C C10 0.46315(9) 0.08515(16) 0.20605(9) 0.0262(2) Uani d . 1
H H10 0.4491 0.0277 0.2681 0.031 Uiso calc R 1
C C11 0.57021(10) 0.08172(17) 0.18908(10) 0.0294(3) Uani d . 1
H H11 0.6292 0.0203 0.2390 0.035 Uiso calc R 1
C C12 0.59195(9) 0.16755(17) 0.09953(10) 0.0285(3) Uani d . 1
H H12 0.6661 0.1691 0.0895 0.034 Uiso calc R 1
C C13 0.50467(10) 0.25091(15) 0.02499(9) 0.0252(2) Uani d . 1
H H13 0.5194 0.3079 -0.0368 0.030 Uiso calc R 1
C C14 0.39554(9) 0.25259(14) 0.03911(9) 0.0211(2) Uani d . 1
C C15 0.29950(9) 0.33096(15) -0.04816(9) 0.0236(2) Uani d . 1
H H15A 0.3063 0.4649 -0.0485 0.028 Uiso calc R 1
H H15B 0.3047 0.2854 -0.1198 0.028 Uiso calc R 1

loop_
_atom_site_aniso_label
_atom_site_aniso_U_11
_atom_site_aniso_U_22
_atom_site_aniso_U_33
_atom_site_aniso_U_12
_atom_site_aniso_U_13
_atom_site_aniso_U_23
N1 0.0195(4) 0.0218(5) 0.0237(4) 0.0013(3) 0.0043(3) 0.0017(3)
N2 0.0222(5) 0.0278(5) 0.0210(4) 0.0018(4) 0.0060(3) -0.0004(4)
C1 0.0140(4) 0.0230(5) 0.0235(5) 0.0017(4) 0.0050(4) 0.0007(4)
C2 0.0191(5) 0.0295(6) 0.0224(5) 0.0020(4) 0.0038(4) 0.0023(4)
C3 0.0206(5) 0.0356(6) 0.0265(5) 0.0005(5) 0.0032(4) -0.0069(5)
C4 0.0194(5) 0.0254(6) 0.0400(7) -0.0016(4) 0.0055(4) -0.0056(5)
C5 0.0207(5) 0.0251(6) 0.0336(6) -0.0001(4) 0.0077(4) 0.0049(5)
C6 0.0161(5) 0.0256(5) 0.0239(5) 0.0009(4) 0.0064(4) 0.0020(4)
C7 0.0254(5) 0.0304(6) 0.0223(5) -0.0017(4) 0.0081(4) 0.0042(4)
C8 0.0223(5) 0.0264(6) 0.0260(5) 0.0041(4) 0.0057(4) -0.0032(4)
C9 0.0205(5) 0.0212(5) 0.0215(5) 0.0005(4) 0.0040(4) -0.0030(4)
C10 0.0276(6) 0.0273(6) 0.0217(5) 0.0018(4) 0.0025(4) 0.0013(4)
C11 0.0234(5) 0.0287(6) 0.0317(6) 0.0045(5) -0.0014(4) 0.0001(5)
C12 0.0188(5) 0.0276(6) 0.0387(6) 0.0004(4) 0.0063(5) -0.0028(5)
C13 0.0231(5) 0.0236(6) 0.0296(6) -0.0026(4) 0.0078(4) 0.0001(4)
C14 0.0202(5) 0.0183(5) 0.0237(5) -0.0003(4) 0.0034(4) -0.0009(4)
C15 0.0210(5) 0.0233(5) 0.0256(5) -0.0015(4) 0.0041(4) 0.0051(4)

loop_
_atom_type_symbol
_atom_type_description
_atom_type_scat_dispersion_real
_atom_type_scat_dispersion_imag
_atom_type_scat_source
C C 0.0033 0.0016 'International Tables Vol C Tables 4.2.6.8 and 6.1.1.4'
H H 0.0000 0.0000 'International Tables Vol C Tables 4.2.6.8 and 6.1.1.4'
N N 0.0061 0.0033 'International Tables Vol C Tables 4.2.6.8 and 6.1.1.4'

loop_
_geom_angle_atom_site_label_1
_geom_angle_atom_site_label_2
_geom_angle_atom_site_label_3
_geom_angle
C1 N1 C8 110.60(9)
C1 N1 C15 112.60(8)
C8 N1 C15 107.05(8)
C9 N2 C8 110.51(9)
C9 N2 C7 112.97(9)
C8 N2 C7 107.02(9)
C2 C1 C6 119.60(10)
C2 C1 N1 118.55(9)
C6 C1 N1 121.85(9)
C3 C2 C1 120.74(10)
C3 C2 H2 119.6
C1 C2 H2 119.6
C2 C3 C4 120.08(11)
C2 C3 H3 120.0
C4 C3 H3 120.0
C5 C4 C3 119.20(11)
C5 C4 H4 120.4
C3 C4 H4 120.4
C4 C5 C6 121.73(11)
C4 C5 H5 119.1
C6 C5 H5 119.1
C5 C6 C1 118.62(10)
C5 C6 C7 120.88(10)
C1 C6 C7 120.43(10)
N2 C7 C6 111.43(9)
N2 C7 H7A 109.3
C6 C7 H7A 109.3
N2 C7 H7B 109.3
C6 C7 H7B 109.3
H7A C7 H7B 108.0
N2 C8 N1 112.56(9)
N2 C8 H8A 109.1
N1 C8 H8A 109.1
N2 C8 H8B 109.1
N1 C8 H8B 109.1
H8A C8 H8B 107.8
C10 C9 C14 119.85(10)
C10 C9 N2 118.75(10)
C14 C9 N2 121.38(9)
C11 C10 C9 120.16(11)
C11 C10 H10 119.9
C9 C10 H10 119.9
C10 C11 C12 120.34(10)
C10 C11 H11 119.8
C12 C11 H11 119.8
C13 C12 C11 119.50(10)
C13 C12 H12 120.3
C11 C12 H12 120.3
C12 C13 C14 121.16(10)
C12 C13 H13 119.4
C14 C13 H13 119.4
C13 C14 C9 118.89(10)
C13 C14 C15 120.17(9)
C9 C14 C15 120.86(9)
N1 C15 C14 111.48(9)
N1 C15 H15A 109.3
C14 C15 H15A 109.3
N1 C15 H15B 109.3
C14 C15 H15B 109.3
H15A C15 H15B 108.0

loop_
_geom_bond_atom_site_label_1
_geom_bond_atom_site_label_2
_geom_bond_distance
N1 C1 1.4340(14)
N1 C8 1.4607(14)
N1 C15 1.4774(13)
N2 C9 1.4406(13)
N2 C8 1.4602(14)
N2 C7 1.4730(15)
C1 C2 1.3967(15)
C1 C6 1.4010(15)
C2 C3 1.3819(17)
C2 H2 0.9500
C3 C4 1.3911(18)
C3 H3 0.9500
C4 C5 1.3834(17)
C4 H4 0.9500
C5 C6 1.3936(16)
C5 H5 0.9500
C6 C7 1.5161(15)
C7 H7A 0.9900
C7 H7B 0.9900
C8 H8A 0.9900
C8 H8B 0.9900
C9 C10 1.3988(15)
C9 C14 1.3990(15)
C10 C11 1.3835(16)
C10 H10 0.9500
C11 C12 1.3885(17)
C11 H11 0.9500
C12 C13 1.3853(16)
C12 H12 0.9500
C13 C14 1.3945(15)
C13 H13 0.9500
C14 C15 1.5184(14)
C15 H15A 0.9900
C15 H15B 0.9900

loop_
_geom_torsion_atom_site_label_1
_geom_torsion_atom_site_label_2
_geom_torsion_atom_site_label_3
_geom_torsion_atom_site_label_4
_geom_torsion
C8 N1 C1 C2 166.47(9)
C15 N1 C1 C2 -73.82(11)
C8 N1 C1 C6 -13.21(13)
C15 N1 C1 C6 106.51(11)
C6 C1 C2 C3 0.29(15)
N1 C1 C2 C3 -179.39(9)
C1 C2 C3 C4 0.47(16)
C2 C3 C4 C5 0.02(16)
C3 C4 C5 C6 -1.30(16)
C4 C5 C6 C1 2.04(16)
C4 C5 C6 C7 -174.88(10)
C2 C1 C6 C5 -1.51(15)
N1 C1 C6 C5 178.16(9)
C2 C1 C6 C7 175.42(9)
N1 C1 C6 C7 -4.91(15)
C9 N2 C7 C6 -73.65(11)
C8 N2 C7 C6 48.21(11)
C5 C6 C7 N2 163.19(9)
C1 C6 C7 N2 -13.68(13)
C9 N2 C8 N1 52.38(12)
C7 N2 C8 N1 -71.01(11)
C1 N1 C8 N2 51.79(12)
C15 N1 C8 N2 -71.21(11)
C8 N2 C9 C10 166.53(10)
C7 N2 C9 C10 -73.59(12)
C8 N2 C9 C14 -12.12(14)
C7 N2 C9 C14 107.76(11)
C14 C9 C10 C11 2.00(16)
N2 C9 C10 C11 -176.68(10)
C9 C10 C11 C12 0.95(18)
C10 C11 C12 C13 -2.43(18)
C11 C12 C13 C14 0.98(17)
C12 C13 C14 C9 1.92(16)
C12 C13 C14 C15 -174.93(10)
C10 C9 C14 C13 -3.39(15)
N2 C9 C14 C13 175.25(10)
C10 C9 C14 C15 173.43(10)
N2 C9 C14 C15 -7.93(15)
C1 N1 C15 C14 -75.25(11)
C8 N1 C15 C14 46.50(11)
C13 C14 C15 N1 166.32(9)
C9 C14 C15 N1 -10.46(14)

loop_
_cod_related_entry_id
_cod_related_entry_database
_cod_related_entry_code
1 ChemSpider 9553976
